data_1566793
loop_
_publ_author_name
'Yan, Qiaolin'
'Duan, Meng'
'Chen, Cien'
'Deng, Zhiqin'
'Wu, Mandi'
'Yu, Peiyuan'
'He, Ming-Liang'
'Zhu, Guangyu'
'Houk, Kendall N.'
'Sun, Jianwei'

_publ_section_title
;
 Organocatalytic Discrimination of Non-Directing Aryl and Heteroaryl
 Groups: Enantioselective Synthesis of Bioactive Indole-Containing
 Triarylmethanes
;
_journal_name_full 'Chemical Science'
_journal_paper_doi 10.1039/D2SC00636G
_journal_year 2022
_chemical_absolute_configuration ad
_chemical_formula_moiety 'C20 H17 N S'
_chemical_formula_sum 'C20 H17 N S'
_chemical_formula_weight 303.40
_chemical_name_systematic (S)-3-Methyl-2-(phenyl(thiophen-3-yl)methyl)-1H-indole
_space_group_crystal_system triclinic
_space_group_IT_number 1
_space_group_name_Hall 'P 1'
_space_group_name_H-M_alt 'P 1'
_atom_sites_solution_hydrogens geom
_atom_sites_solution_primary dual
_audit_creation_date 2021-10-15
_audit_creation_method
;
Olex2 1.5-alpha
(compiled 2021.10.07 svn.r9718050b for OlexSys, GUI svn.r6410)
;
_audit_update_record
;
2021-10-20 deposited with the CCDC.	2022-04-13 downloaded from the CCDC.
;
_cell_angle_alpha 103.482(4)
_cell_angle_beta 103.756(4)
_cell_angle_gamma 102.858(4)
_cell_formula_units_Z 2
_cell_length_a 8.4366(4)
_cell_length_b 8.5299(4)
_cell_length_c 11.8199(6)
_cell_measurement_reflns_used 4268
_cell_measurement_temperature 100.01(10)
_cell_measurement_theta_max 76.1110
_cell_measurement_theta_min 4.0170
_cell_volume 767.86(7)
_computing_cell_refinement 'CrysAlisPro 1.171.41.93a (Rigaku OD, 2020)'
_computing_data_collection 'CrysAlisPro 1.171.41.93a (Rigaku OD, 2020)'
_computing_data_reduction 'CrysAlisPro 1.171.41.93a (Rigaku OD, 2020)'
_computing_molecular_graphics 'Olex2 1.5-alpha (Dolomanov et al., 2009)'
_computing_publication_material 'Olex2 1.5-alpha (Dolomanov et al., 2009)'
_computing_structure_refinement 'SHELXL 2014/7 (Sheldrick, 2015)'
_computing_structure_solution 'SHELXT  (Sheldrick, 2015)'
_diffrn_ambient_environment N~2~
_diffrn_ambient_temperature 100.01(10)
_diffrn_detector 'CCD plate'
_diffrn_detector_area_resol_mean 5.1788
_diffrn_detector_type Atlas
_diffrn_measured_fraction_theta_full 0.969
_diffrn_measured_fraction_theta_max 0.943
_diffrn_measurement_details
;
List of Runs (angles in degrees, time in seconds):

  # Type    Start    End  Width  t~exp~   \w     \q     \k     \f   Frames
#--------------------------------------------------------------------------
  1  \w    120.00 170.00   1.00    2.50    --  113.00  77.00  60.00   50
  2  \w     10.00 105.00   1.00    1.00    --   39.95  57.00 -60.00   95
  3  \w     -7.00  64.00   1.00    1.00    --   39.95 -37.00  30.00   71
  4  \w     12.00  74.00   1.00    1.00    --   39.95 -77.00 -30.00   62
  5  \w     19.00 103.00   1.00    1.00    --   39.95  37.00-150.00   84
  6  \w    -34.00  -8.00   1.00    1.00    --   39.95 -37.00  30.00   26
  7  \w     68.00 109.00   1.00    2.50    --  113.00-111.00-120.00   41
  8  \w     34.00  91.00   1.00    2.50    --  113.00 -77.00 150.00   57
  9  \w     36.00  66.00   1.00    2.50    --  113.00-111.00-120.00   30
 10  \w     88.00 178.00   1.00    2.50    --  113.00  45.00  30.00   90
 11  \w     38.00 109.00   1.00    2.50    --  113.00-111.00  60.00   71
 12  \w     51.00 107.00   1.00    2.50    --  113.00 -94.00  90.00   56
 13  \w     38.00 146.00   1.00    2.50    --  113.00 -77.00-120.00  108
 14  \w     86.00 178.00   1.00    2.50    --  113.00  45.00 -30.00   92
 15  \w     38.00 138.00   1.00    2.50    --  113.00 -30.00   0.00  100
;
_diffrn_measurement_device 'kappa diffractometer'
_diffrn_measurement_device_type 'SuperNova, Dual, Cu at zero, Atlas'
_diffrn_measurement_method '\w scans'
_diffrn_orient_matrix_type 'CrysAlisPro convention (1999,Acta A55,543-557)'
_diffrn_orient_matrix_UB_11 0.1082845000
_diffrn_orient_matrix_UB_12 -0.0200404000
_diffrn_orient_matrix_UB_13 0.1176353000
_diffrn_orient_matrix_UB_21 0.1126399000
_diffrn_orient_matrix_UB_22 0.1835208000
_diffrn_orient_matrix_UB_23 0.0350928000
_diffrn_orient_matrix_UB_31 -0.1194999000
_diffrn_orient_matrix_UB_32 0.0606891000
_diffrn_orient_matrix_UB_33 0.0688781000
_diffrn_radiation_monochromator mirror
_diffrn_radiation_probe x-ray
_diffrn_radiation_type CuK\a
_diffrn_radiation_wavelength 1.54184
_diffrn_reflns_av_R_equivalents 0.0274
_diffrn_reflns_av_unetI/netI 0.0261
_diffrn_reflns_Laue_measured_fraction_full 0.969
_diffrn_reflns_Laue_measured_fraction_max 0.943
_diffrn_reflns_limit_h_max 7
_diffrn_reflns_limit_h_min -10
_diffrn_reflns_limit_k_max 10
_diffrn_reflns_limit_k_min -9
_diffrn_reflns_limit_l_max 14
_diffrn_reflns_limit_l_min -14
_diffrn_reflns_number 4569
_diffrn_reflns_point_group_measured_fraction_full 0.546
_diffrn_reflns_point_group_measured_fraction_max 0.528
_diffrn_reflns_theta_full 67.684
_diffrn_reflns_theta_max 76.202
_diffrn_reflns_theta_min 4.039
_diffrn_source 'micro-focus sealed X-ray tube'
_diffrn_source_current 0.80
_diffrn_source_power 0.040
_diffrn_source_target Cu
_diffrn_source_type 'SuperNova (Cu) X-ray Source'
_diffrn_source_voltage 50
_exptl_absorpt_coefficient_mu 1.811
_exptl_absorpt_correction_T_max 1.00000
_exptl_absorpt_correction_T_min 0.50162
_exptl_absorpt_correction_type multi-scan
_exptl_absorpt_process_details
;
CrysAlisPro 1.171.41.93a (Rigaku Oxford Diffraction, 2020)
Empirical absorption correction using spherical harmonics,
implemented in SCALE3 ABSPACK scaling algorithm.
;
_exptl_crystal_colour colourless
_exptl_crystal_colour_primary colourless
_exptl_crystal_density_diffrn 1.312
_exptl_crystal_description block
_exptl_crystal_F_000 320
_exptl_crystal_recrystallization_method 'Re-crystallisation from solvent: hexane and ethyl acetate'
_exptl_crystal_size_max 0.4
_exptl_crystal_size_mid 0.35
_exptl_crystal_size_min 0.15
_refine_diff_density_max 0.480
_refine_diff_density_min -0.316
_refine_diff_density_rms 0.051
_refine_ls_abs_structure_details
;
 Classical Flack method preferred over Parsons because s.u. lower.
;
_refine_ls_abs_structure_Flack 0.016(17)
_refine_ls_extinction_method none
_refine_ls_goodness_of_fit_ref 1.042
_refine_ls_hydrogen_treatment constr
_refine_ls_matrix_type full
_refine_ls_number_parameters 444
_refine_ls_number_reflns 3400
_refine_ls_number_restraints 132
_refine_ls_restrained_S_all 1.031
_refine_ls_R_factor_all 0.0371
_refine_ls_R_factor_gt 0.0367
_refine_ls_shift/su_max 0.000
_refine_ls_shift/su_mean 0.000
_refine_ls_structure_factor_coef Fsqd
_refine_ls_weighting_details 'w=1/[\s^2^(Fo^2^)+(0.0636P)^2^+0.3778P] where P=(Fo^2^+2Fc^2^)/3'
_refine_ls_weighting_scheme calc
_refine_ls_wR_factor_gt 0.0964
_refine_ls_wR_factor_ref 0.0966
_reflns_Friedel_coverage 0.119
_reflns_Friedel_fraction_full 0.123
_reflns_Friedel_fraction_max 0.112
_reflns_number_gt 3388
_reflns_number_total 3400
_reflns_threshold_expression 'I > 2\s(I)'
_cod_data_source_file d2sc00636g2.cif
_cod_data_source_block qyan2cult
_cod_original_cell_volume 767.85(7)
_cod_database_code 1566793
_shelx_shelxl_version_number 2014/7
_chemical_oxdiff_formula 'C20 H18 O4'
_shelx_space_group_comment
;
The symmetry employed for this shelxl refinement is uniquely defined
by the following loop, which should always be used as a source of
symmetry information in preference to the above space-group names.
They are only intended as comments.
;
_shelx_estimated_absorpt_t_max 0.773
_shelx_estimated_absorpt_t_min 0.531
_olex2_refinement_description
;
1. Fixed Uiso
 At 1.2 times of:
  All C(H) groups, All C(H,H) groups, All N(H) groups
 At 1.5 times of:
  All C(H,H,H) groups
2. Restrained distances
 C9-C6 \\sim C9-C7 \\sim C7-C8
 with sigma of 0.02
 C5-C4 \\sim C4-C3 \\sim C3-C2
 with sigma of 0.02
 S2-C6 \\sim S2-C8
 with sigma of 0.02
 S1-C5 \\sim S1-C2
 with sigma of 0.02
 C9-C1 \\sim C3-C1
 with sigma of 0.02
3. Uiso/Uaniso restraints and constraints
Uanis(S1) \\sim Ueq, Uanis(C2) \\sim Ueq, Uanis(C3) \\sim Ueq, Uanis(C4) \\sim
Ueq, Uanis(C5) \\sim Ueq: with sigma of 0.003 and sigma for terminal atoms of
0.005
Uanis(S2) \\sim Ueq, Uanis(C9) \\sim Ueq, Uanis(C8) \\sim Ueq, Uanis(C6) \\sim
Ueq, Uanis(C7) \\sim Ueq: with sigma of 0.003 and sigma for terminal atoms of
0.005
4. Rigid body (RIGU) restrains
 S2, C6, C7, C8, C9
 with sigma for 1-2 distances of 0.001 and sigma for 1-3 distances of 0.001
 S1, C2, C3, C4, C5
 with sigma for 1-2 distances of 0.001 and sigma for 1-3 distances of 0.001
5. Others
 Fixed Sof: S1(0.77) S2(0.23) H1A(0.77) H1B(0.23) C2(0.77) H2(0.77) C3(0.77)
 C4(0.77) H4(0.77) C5(0.77) H5(0.77) C6(0.23) H6(0.23) C7(0.23) H7(0.23)
 C8(0.23) H8(0.23) C9(0.23)
6.a Ternary CH refined with riding coordinates:
 C1(H1A), C1(H1B), C1A(H1AB)
6.b Aromatic/amide H refined with riding coordinates:
 N1(H1), C2(H2), C4(H4), C5(H5), C6(H6), C7(H7), C8(H8), C14(H14), C15(H15),
 C16(H16), C17(H17), C22(H22), C23(H23), C24(H24), C25(H25), C26(H26),
 N1A(H1AA), C2A(H2A), C4A(H4A), C5A(H5A), C14A(H14A), C15A(H15A), C16A(H16A),
 C17A(H17A), C22A(H22A), C23A(H23A), C24A(H24A), C25A(H25A), C26A(H26A)
6.c Idealised Me refined as rotating group:
 C19(H19A,H19B,H19C), C19A(H19D,H19E,H19F)
;
_olex2_submission_special_instructions 'No special instructions were received'
_oxdiff_exptl_absorpt_empirical_details
;
Empirical correction (ABSPACK) includes:
- Absorption correction using spherical harmonics
- Frame scaling
;
_oxdiff_exptl_absorpt_empirical_full_max 1.686
_oxdiff_exptl_absorpt_empirical_full_min 0.458

loop_
_space_group_symop_operation_xyz
'x, y, z'

loop_
_atom_site_label
_atom_site_type_symbol
_atom_site_fract_x
_atom_site_fract_y
_atom_site_fract_z
_atom_site_U_iso_or_equiv
_atom_site_adp_type
_atom_site_occupancy
_atom_site_site_symmetry_order
_atom_site_calc_flag
_atom_site_refinement_flags_posn
_atom_site_refinement_flags_adp
_atom_site_refinement_flags_occupancy
_atom_site_disorder_assembly
_atom_site_disorder_group
S1 S 0.32051(16) 0.31294(15) 0.37053(9) 0.0184(3) Uani 0.77 1 d D U P A 1
S2 S 0.2837(8) 0.4550(8) 0.4881(5) 0.0178(12) Uani 0.23 1 d D U P A 2
N1 N 0.7275(3) 0.5330(3) 0.8740(2) 0.0130(5) Uani 1 1 d . . . . .
H1 H 0.6409 0.4772 0.8922 0.016 Uiso 1 1 calc R U . . .
C1 C 0.6715(3) 0.3159(3) 0.6709(2) 0.0111(5) Uani 1 1 d D . . . .
H1A H 0.7521 0.2823 0.6269 0.013 Uiso 0.77 1 calc R U P B 1
H1B H 0.7500 0.2825 0.6247 0.013 Uiso 0.23 1 calc R U P C 2
C2 C 0.4898(9) 0.2672(11) 0.4531(6) 0.0190(14) Uani 0.77 1 d D U P A 1
H2 H 0.5502 0.1981 0.4176 0.023 Uiso 0.77 1 calc R U P A 1
C3 C 0.529(2) 0.341(2) 0.5765(9) 0.0113(10) Uani 0.77 1 d D U P A 1
C4 C 0.427(2) 0.448(3) 0.6030(9) 0.0165(12) Uani 0.77 1 d D U P A 1
H4 H 0.4420 0.5163 0.6830 0.020 Uiso 0.77 1 calc R U P A 1
C5 C 0.3055(11) 0.4422(11) 0.5015(7) 0.0194(14) Uani 0.77 1 d D U P A 1
H5 H 0.2229 0.5018 0.5027 0.023 Uiso 0.77 1 calc R U P A 1
C6 C 0.426(8) 0.449(10) 0.610(3) 0.019(3) Uani 0.23 1 d D U P A 2
H6 H 0.4388 0.5101 0.6916 0.023 Uiso 0.23 1 calc R U P A 2
C7 C 0.465(3) 0.249(4) 0.458(2) 0.018(3) Uani 0.23 1 d D U P A 2
H7 H 0.5026 0.1581 0.4208 0.021 Uiso 0.23 1 calc R U P A 2
C8 C 0.341(3) 0.310(3) 0.3997(19) 0.019(2) Uani 0.23 1 d D U P A 2
H8 H 0.2913 0.2715 0.3134 0.023 Uiso 0.23 1 calc R U P A 2
C9 C 0.526(8) 0.344(9) 0.581(3) 0.018(3) Uani 0.23 1 d D U P A 2
C11 C 0.7724(3) 0.4794(3) 0.7692(2) 0.0117(5) Uani 1 1 d . . . . .
C12 C 0.9109(3) 0.5999(3) 0.7699(3) 0.0127(5) Uani 1 1 d . . . . .
C13 C 0.9547(3) 0.7361(3) 0.8808(3) 0.0124(5) Uani 1 1 d . . . . .
C14 C 1.0847(4) 0.8905(3) 0.9340(3) 0.0154(5) Uani 1 1 d . . . . .
H14 H 1.1635 0.9252 0.8926 0.019 Uiso 1 1 calc R U . . .
C15 C 1.0961(4) 0.9913(4) 1.0479(3) 0.0184(6) Uani 1 1 d . . . . .
H15 H 1.1812 1.0976 1.0835 0.022 Uiso 1 1 calc R U . . .
C16 C 0.9837(4) 0.9386(4) 1.1115(3) 0.0176(6) Uani 1 1 d . . . . .
H16 H 0.9965 1.0084 1.1904 0.021 Uiso 1 1 calc R U . . .
C17 C 0.8537(4) 0.7860(4) 1.0612(3) 0.0153(5) Uani 1 1 d . . . . .
H17 H 0.7775 0.7505 1.1041 0.018 Uiso 1 1 calc R U . . .
C18 C 0.8407(3) 0.6880(3) 0.9452(3) 0.0127(5) Uani 1 1 d . . . . .
C19 C 1.0041(4) 0.5892(4) 0.6764(3) 0.0171(6) Uani 1 1 d . . . . .
H19A H 1.0053 0.6851 0.6440 0.026 Uiso 1 1 calc R U . . .
H19B H 0.9462 0.4838 0.6096 0.026 Uiso 1 1 calc R U . . .
H19C H 1.1216 0.5916 0.7144 0.026 Uiso 1 1 calc R U . . .
C21 C 0.6099(3) 0.1711(3) 0.7213(2) 0.0113(5) Uani 1 1 d . . . . .
C22 C 0.4543(4) 0.0468(3) 0.6594(3) 0.0151(5) Uani 1 1 d . . . . .
H22 H 0.3813 0.0547 0.5874 0.018 Uiso 1 1 calc R U . . .
C23 C 0.4056(4) -0.0900(4) 0.7035(3) 0.0216(6) Uani 1 1 d . . . . .
H23 H 0.2996 -0.1745 0.6609 0.026 Uiso 1 1 calc R U . . .
C24 C 0.5092(4) -0.1024(4) 0.8069(3) 0.0214(6) Uani 1 1 d . . . . .
H24 H 0.4743 -0.1943 0.8369 0.026 Uiso 1 1 calc R U . . .
C25 C 0.6668(4) 0.0203(4) 0.8687(3) 0.0180(6) Uani 1 1 d . . . . .
H25 H 0.7401 0.0109 0.9398 0.022 Uiso 1 1 calc R U . . .
C26 C 0.7156(4) 0.1558(4) 0.8256(3) 0.0155(5) Uani 1 1 d . . . . .
H26 H 0.8225 0.2390 0.8678 0.019 Uiso 1 1 calc R U . . .
S1A S -0.09803(9) 0.46557(10) 0.28459(7) 0.02427(19) Uani 1 1 d . . . . .
N1A N 0.5160(3) 0.7607(3) 0.3929(2) 0.0133(5) Uani 1 1 d . . . . .
H1AA H 0.4550 0.6815 0.4146 0.016 Uiso 1 1 calc R U . . .
C1A C 0.3006(3) 0.6945(3) 0.1872(2) 0.0127(5) Uani 1 1 d . . . . .
H1AB H 0.2635 0.7711 0.1409 0.015 Uiso 1 1 calc R U . . .
C2A C 0.0506(4) 0.4761(4) 0.2061(3) 0.0173(6) Uani 1 1 d . . . . .
H2A H 0.0561 0.3831 0.1463 0.021 Uiso 1 1 calc R U . . .
C3A C 0.1595(3) 0.6364(4) 0.2414(3) 0.0129(5) Uani 1 1 d . . . . .
C4A C 0.1200(4) 0.7494(4) 0.3330(3) 0.0163(5) Uani 1 1 d . . . . .
H4A H 0.1824 0.8655 0.3682 0.020 Uiso 1 1 calc R U . . .
C5A C -0.0166(4) 0.6745(4) 0.3654(3) 0.0203(6) Uani 1 1 d . . . . .
H5A H -0.0600 0.7311 0.4248 0.024 Uiso 1 1 calc R U . . .
C11A C 0.4660(3) 0.7984(3) 0.2849(2) 0.0119(5) Uani 1 1 d . . . . .
C12A C 0.5909(4) 0.9273(3) 0.2813(3) 0.0127(5) Uani 1 1 d . . . . .
C13A C 0.7283(4) 0.9732(3) 0.3920(3) 0.0119(5) Uani 1 1 d . . . . .
C14A C 0.8911(4) 1.0918(4) 0.4409(3) 0.0158(6) Uani 1 1 d . . . . .
H14A H 0.9297 1.1639 0.3965 0.019 Uiso 1 1 calc R U . . .
C15A C 0.9943(4) 1.1027(3) 0.5536(3) 0.0170(6) Uani 1 1 d . . . . .
H15A H 1.1048 1.1821 0.5863 0.020 Uiso 1 1 calc R U . . .
C16A C 0.9379(4) 0.9972(4) 0.6211(3) 0.0159(5) Uani 1 1 d . . . . .
H16A H 1.0108 1.0077 0.6991 0.019 Uiso 1 1 calc R U . . .
C17A C 0.7782(4) 0.8786(4) 0.5757(3) 0.0154(5) Uani 1 1 d . . . . .
H17A H 0.7399 0.8082 0.6212 0.019 Uiso 1 1 calc R U . . .
C18A C 0.6766(3) 0.8667(3) 0.4613(3) 0.0122(5) Uani 1 1 d . . . . .
C19A C 0.5835(4) 1.0106(4) 0.1816(3) 0.0170(6) Uani 1 1 d . . . . .
H19D H 0.5662 1.1212 0.2097 0.025 Uiso 1 1 calc R U . . .
H19E H 0.4886 0.9398 0.1089 0.025 Uiso 1 1 calc R U . . .
H19F H 0.6910 1.0249 0.1615 0.025 Uiso 1 1 calc R U . . .
C21A C 0.3240(3) 0.5505(3) 0.0954(3) 0.0127(5) Uani 1 1 d . . . . .
C22A C 0.4557(4) 0.4792(4) 0.1248(3) 0.0149(5) Uani 1 1 d . . . . .
H22A H 0.5348 0.5204 0.2047 0.018 Uiso 1 1 calc R U . . .
C23A C 0.4718(4) 0.3465(4) 0.0366(3) 0.0185(6) Uani 1 1 d . . . . .
H23A H 0.5611 0.2974 0.0572 0.022 Uiso 1 1 calc R U . . .
C24A C 0.3585(4) 0.2876(4) -0.0796(3) 0.0218(6) Uani 1 1 d . . . . .
H24A H 0.3702 0.1984 -0.1393 0.026 Uiso 1 1 calc R U . . .
C25A C 0.2289(4) 0.3569(4) -0.1094(3) 0.0252(7) Uani 1 1 d . . . . .
H25A H 0.1506 0.3154 -0.1897 0.030 Uiso 1 1 calc R U . . .
C26A C 0.2113(4) 0.4883(4) -0.0225(3) 0.0210(6) Uani 1 1 d . . . . .
H26A H 0.1212 0.5359 -0.0442 0.025 Uiso 1 1 calc R U . . .

loop_
_atom_site_aniso_label
_atom_site_aniso_U_11
_atom_site_aniso_U_22
_atom_site_aniso_U_33
_atom_site_aniso_U_23
_atom_site_aniso_U_13
_atom_site_aniso_U_12
S1 0.0230(6) 0.0152(4) 0.0152(5) 0.0034(4) 0.0001(4) 0.0093(4)
S2 0.016(2) 0.0166(18) 0.0213(17) 0.0081(12) 0.0057(13) 0.0038(14)
N1 0.0118(11) 0.0079(10) 0.0191(11) 0.0027(9) 0.0081(9) 0.0005(8)
C1 0.0100(12) 0.0067(11) 0.0177(12) 0.0034(10) 0.0062(10) 0.0028(9)
C2 0.023(2) 0.019(3) 0.0175(14) 0.0053(12) 0.0041(12) 0.012(2)
C3 0.0099(15) 0.0066(15) 0.0170(14) 0.0051(11) 0.0045(11) -0.0004(12)
C4 0.0167(16) 0.0133(17) 0.0209(15) 0.0046(14) 0.0068(13) 0.0064(13)
C5 0.020(2) 0.016(2) 0.0220(16) 0.0043(13) 0.0053(12) 0.0071(16)
C6 0.019(4) 0.018(4) 0.021(2) 0.0069(18) 0.0059(17) 0.006(3)
C7 0.018(4) 0.016(4) 0.020(3) 0.0073(19) 0.0064(18) 0.004(3)
C8 0.019(3) 0.018(3) 0.022(3) 0.0080(17) 0.0063(18) 0.004(3)
C9 0.018(4) 0.017(4) 0.020(3) 0.0069(19) 0.0057(18) 0.005(3)
C11 0.0105(12) 0.0093(12) 0.0164(12) 0.0049(10) 0.0045(10) 0.0038(10)
C12 0.0107(12) 0.0086(12) 0.0200(13) 0.0056(10) 0.0056(10) 0.0029(10)
C13 0.0099(12) 0.0093(12) 0.0187(13) 0.0054(10) 0.0036(10) 0.0040(10)
C14 0.0114(12) 0.0105(13) 0.0244(14) 0.0070(11) 0.0055(11) 0.0014(10)
C15 0.0160(13) 0.0110(13) 0.0235(14) 0.0035(11) 0.0003(11) 0.0026(10)
C16 0.0199(14) 0.0117(13) 0.0188(13) 0.0025(10) 0.0015(11) 0.0066(11)
C17 0.0173(14) 0.0123(13) 0.0190(13) 0.0072(10) 0.0070(11) 0.0052(11)
C18 0.0111(12) 0.0082(12) 0.0188(13) 0.0060(10) 0.0031(10) 0.0027(10)
C19 0.0166(14) 0.0121(13) 0.0243(14) 0.0061(11) 0.0113(11) 0.0017(10)
C21 0.0119(12) 0.0058(11) 0.0184(12) 0.0021(9) 0.0095(10) 0.0035(9)
C22 0.0128(13) 0.0104(12) 0.0206(13) 0.0036(10) 0.0053(11) 0.0012(10)
C23 0.0194(15) 0.0090(13) 0.0334(16) 0.0041(12) 0.0115(13) -0.0030(11)
C24 0.0304(17) 0.0082(12) 0.0324(16) 0.0082(11) 0.0202(14) 0.0050(12)
C25 0.0239(15) 0.0156(14) 0.0199(13) 0.0089(11) 0.0083(12) 0.0107(11)
C26 0.0149(13) 0.0108(12) 0.0219(13) 0.0035(10) 0.0082(11) 0.0044(10)
S1A 0.0152(3) 0.0247(4) 0.0345(4) 0.0125(3) 0.0089(3) 0.0039(3)
N1A 0.0100(11) 0.0116(10) 0.0186(11) 0.0056(9) 0.0050(9) 0.0020(8)
C1A 0.0116(13) 0.0091(12) 0.0164(12) 0.0027(10) 0.0035(10) 0.0032(10)
C2A 0.0129(13) 0.0149(13) 0.0237(14) 0.0074(11) 0.0035(11) 0.0040(11)
C3A 0.0107(12) 0.0132(12) 0.0162(12) 0.0050(10) 0.0035(10) 0.0062(10)
C4A 0.0170(13) 0.0158(13) 0.0162(12) 0.0040(11) 0.0030(10) 0.0082(11)
C5A 0.0221(15) 0.0270(16) 0.0191(13) 0.0082(12) 0.0079(11) 0.0180(13)
C11A 0.0103(12) 0.0091(12) 0.0163(13) 0.0014(10) 0.0052(10) 0.0044(10)
C12A 0.0146(13) 0.0078(11) 0.0169(12) 0.0022(9) 0.0067(10) 0.0051(10)
C13A 0.0139(13) 0.0071(12) 0.0176(12) 0.0035(10) 0.0085(10) 0.0052(10)
C14A 0.0164(13) 0.0092(12) 0.0230(14) 0.0036(10) 0.0094(11) 0.0035(10)
C15A 0.0124(13) 0.0100(12) 0.0250(14) 0.0009(11) 0.0057(11) 0.0008(10)
C16A 0.0146(13) 0.0143(13) 0.0166(12) 0.0023(10) 0.0023(11) 0.0051(10)
C17A 0.0157(13) 0.0127(13) 0.0185(13) 0.0033(10) 0.0077(11) 0.0040(11)
C18A 0.0115(12) 0.0075(12) 0.0190(13) 0.0023(10) 0.0081(10) 0.0034(10)
C19A 0.0184(14) 0.0144(13) 0.0211(13) 0.0093(11) 0.0073(11) 0.0049(11)
C21A 0.0134(12) 0.0078(12) 0.0192(13) 0.0042(10) 0.0085(10) 0.0036(10)
C22A 0.0133(13) 0.0147(13) 0.0182(13) 0.0054(10) 0.0060(10) 0.0049(10)
C23A 0.0183(13) 0.0140(13) 0.0315(15) 0.0103(11) 0.0148(12) 0.0096(11)
C24A 0.0263(16) 0.0118(13) 0.0280(15) 0.0008(11) 0.0199(13) 0.0000(12)
C25A 0.0324(18) 0.0172(14) 0.0153(13) 0.0005(11) 0.0006(12) -0.0021(13)
C26A 0.0228(15) 0.0153(14) 0.0225(14) 0.0038(11) 0.0020(12) 0.0081(12)

loop_
_atom_type_symbol
_atom_type_description
_atom_type_scat_dispersion_real
_atom_type_scat_dispersion_imag
_atom_type_scat_source
C C 0.0181 0.0091 'International Tables Vol C Tables 4.2.6.8 and 6.1.1.4'
H H 0.0000 0.0000 'International Tables Vol C Tables 4.2.6.8 and 6.1.1.4'
N N 0.0311 0.0180 'International Tables Vol C Tables 4.2.6.8 and 6.1.1.4'
S S 0.3331 0.5567 'International Tables Vol C Tables 4.2.6.8 and 6.1.1.4'

loop_
_geom_angle_atom_site_label_1
_geom_angle_atom_site_label_2
_geom_angle_atom_site_label_3
_geom_angle
_geom_angle_site_symmetry_1
_geom_angle_site_symmetry_3
_geom_angle_publ_flag
C2 S1 C5 91.3(4) . . ?
C8 S2 C6 90(2) . . ?
C11 N1 H1 125.5 . . ?
C18 N1 H1 125.5 . . ?
C18 N1 C11 109.0(2) . . ?
C3 C1 H1A 106.1 . . ?
C3 C1 C21 113.5(9) . . ?
C9 C1 H1B 106.9 . . ?
C9 C1 C21 113(4) . . ?
C11 C1 H1A 106.1 . . ?
C11 C1 H1B 106.9 . . ?
C11 C1 C3 111.0(6) . . ?
C11 C1 C9 110(2) . . ?
C11 C1 C21 113.3(2) . . ?
C21 C1 H1A 106.1 . . ?
C21 C1 H1B 106.9 . . ?
S1 C2 H2 123.8 . . ?
C3 C2 S1 112.5(5) . . ?
C3 C2 H2 123.8 . . ?
C2 C3 C1 123.0(8) . . ?
C2 C3 C4 111.7(6) . . ?
C4 C3 C1 125.2(7) . . ?
C3 C4 H4 123.6 . . ?
C5 C4 C3 112.8(8) . . ?
C5 C4 H4 123.6 . . ?
S1 C5 H5 124.3 . . ?
C4 C5 S1 111.5(8) . . ?
C4 C5 H5 124.3 . . ?
S2 C6 H6 123.5 . . ?
C9 C6 S2 113(2) . . ?
C9 C6 H6 123.5 . . ?
C8 C7 H7 126.3 . . ?
C8 C7 C9 107(2) . . ?
C9 C7 H7 126.3 . . ?
S2 C8 H8 121.6 . . ?
C7 C8 S2 116.7(17) . . ?
C7 C8 H8 121.6 . . ?
C6 C9 C1 126(2) . . ?
C7 C9 C1 122(3) . . ?
C7 C9 C6 112(2) . . ?
N1 C11 C1 122.2(2) . . ?
C12 C11 N1 109.6(2) . . ?
C12 C11 C1 128.1(3) . . ?
C11 C12 C13 106.8(2) . . ?
C11 C12 C19 126.8(3) . . ?
C13 C12 C19 126.4(2) . . ?
C14 C13 C12 133.7(3) . . ?
C14 C13 C18 119.0(3) . . ?
C18 C13 C12 107.2(2) . . ?
C13 C14 H14 120.6 . . ?
C15 C14 C13 118.9(3) . . ?
C15 C14 H14 120.6 . . ?
C14 C15 H15 119.5 . . ?
C14 C15 C16 120.9(3) . . ?
C16 C15 H15 119.5 . . ?
C15 C16 H16 119.2 . . ?
C17 C16 C15 121.5(3) . . ?
C17 C16 H16 119.2 . . ?
C16 C17 H17 121.5 . . ?
C16 C17 C18 117.0(3) . . ?
C18 C17 H17 121.5 . . ?
N1 C18 C13 107.5(2) . . ?
N1 C18 C17 129.9(3) . . ?
C17 C18 C13 122.6(3) . . ?
C12 C19 H19A 109.5 . . ?
C12 C19 H19B 109.5 . . ?
C12 C19 H19C 109.5 . . ?
H19A C19 H19B 109.5 . . ?
H19A C19 H19C 109.5 . . ?
H19B C19 H19C 109.5 . . ?
C22 C21 C1 121.1(2) . . ?
C26 C21 C1 119.8(2) . . ?
C26 C21 C22 118.9(2) . . ?
C21 C22 H22 120.0 . . ?
C21 C22 C23 120.0(3) . . ?
C23 C22 H22 120.0 . . ?
C22 C23 H23 119.7 . . ?
C24 C23 C22 120.6(3) . . ?
C24 C23 H23 119.7 . . ?
C23 C24 H24 120.0 . . ?
C23 C24 C25 119.9(3) . . ?
C25 C24 H24 120.0 . . ?
C24 C25 H25 120.1 . . ?
C26 C25 C24 119.8(3) . . ?
C26 C25 H25 120.1 . . ?
C21 C26 H26 119.6 . . ?
C25 C26 C21 120.8(3) . . ?
C25 C26 H26 119.6 . . ?
C5A S1A C2A 92.78(15) . . ?
C11A N1A H1AA 125.5 . . ?
C18A N1A H1AA 125.5 . . ?
C18A N1A C11A 109.1(2) . . ?
C3A C1A H1AB 106.4 . . ?
C11A C1A H1AB 106.4 . . ?
C11A C1A C3A 111.9(2) . . ?
C11A C1A C21A 112.1(2) . . ?
C21A C1A H1AB 106.4 . . ?
C21A C1A C3A 112.9(2) . . ?
S1A C2A H2A 124.4 . . ?
C3A C2A S1A 111.1(2) . . ?
C3A C2A H2A 124.4 . . ?
C2A C3A C1A 125.7(3) . . ?
C2A C3A C4A 111.7(3) . . ?
C4A C3A C1A 122.5(2) . . ?
C3A C4A H4A 123.2 . . ?
C5A C4A C3A 113.6(3) . . ?
C5A C4A H4A 123.2 . . ?
S1A C5A H5A 124.6 . . ?
C4A C5A S1A 110.8(2) . . ?
C4A C5A H5A 124.6 . . ?
N1A C11A C1A 121.1(2) . . ?
C12A C11A N1A 109.9(2) . . ?
C12A C11A C1A 128.8(3) . . ?
C11A C12A C13A 107.2(2) . . ?
C11A C12A C19A 126.5(3) . . ?
C13A C12A C19A 126.3(3) . . ?
C14A C13A C12A 134.8(3) . . ?
C14A C13A C18A 118.2(3) . . ?
C18A C13A C12A 107.0(2) . . ?
C13A C14A H14A 120.2 . . ?
C15A C14A C13A 119.6(3) . . ?
C15A C14A H14A 120.2 . . ?
C14A C15A H15A 119.6 . . ?
C14A C15A C16A 120.8(3) . . ?
C16A C15A H15A 119.6 . . ?
C15A C16A H16A 119.4 . . ?
C17A C16A C15A 121.2(3) . . ?
C17A C16A H16A 119.4 . . ?
C16A C17A H17A 121.3 . . ?
C18A C17A C16A 117.5(3) . . ?
C18A C17A H17A 121.3 . . ?
N1A C18A C13A 106.9(2) . . ?
N1A C18A C17A 130.4(2) . . ?
C17A C18A C13A 122.7(2) . . ?
C12A C19A H19D 109.5 . . ?
C12A C19A H19E 109.5 . . ?
C12A C19A H19F 109.5 . . ?
H19D C19A H19E 109.5 . . ?
H19D C19A H19F 109.5 . . ?
H19E C19A H19F 109.5 . . ?
C22A C21A C1A 122.4(2) . . ?
C26A C21A C1A 119.1(3) . . ?
C26A C21A C22A 118.5(3) . . ?
C21A C22A H22A 119.9 . . ?
C21A C22A C23A 120.2(3) . . ?
C23A C22A H22A 119.9 . . ?
C22A C23A H23A 120.0 . . ?
C24A C23A C22A 120.1(3) . . ?
C24A C23A H23A 120.0 . . ?
C23A C24A H24A 119.9 . . ?
C25A C24A C23A 120.2(3) . . ?
C25A C24A H24A 119.9 . . ?
C24A C25A H25A 119.9 . . ?
C24A C25A C26A 120.2(3) . . ?
C26A C25A H25A 119.9 . . ?
C21A C26A C25A 120.8(3) . . ?
C21A C26A H26A 119.6 . . ?
C25A C26A H26A 119.6 . . ?

loop_
_geom_bond_atom_site_label_1
_geom_bond_atom_site_label_2
_geom_bond_distance
_geom_bond_site_symmetry_2
_geom_bond_publ_flag
S1 C2 1.705(6) . ?
S1 C5 1.729(8) . ?
S2 C6 1.66(3) . ?
S2 C8 1.66(2) . ?
N1 H1 0.8800 . ?
N1 C11 1.387(4) . ?
N1 C18 1.380(3) . ?
C1 H1A 1.0000 . ?
C1 H1B 1.0000 . ?
C1 C3 1.526(6) . ?
C1 C9 1.526(18) . ?
C1 C11 1.505(4) . ?
C1 C21 1.535(3) . ?
C2 H2 0.9500 . ?
C2 C3 1.373(9) . ?
C3 C4 1.417(9) . ?
C4 H4 0.9500 . ?
C4 C5 1.364(10) . ?
C5 H5 0.9500 . ?
C6 H6 0.9500 . ?
C6 C9 1.40(3) . ?
C7 H7 0.9500 . ?
C7 C8 1.39(3) . ?
C7 C9 1.39(3) . ?
C8 H8 0.9500 . ?
C11 C12 1.371(4) . ?
C12 C13 1.440(4) . ?
C12 C19 1.499(4) . ?
C13 C14 1.406(4) . ?
C13 C18 1.412(4) . ?
C14 H14 0.9500 . ?
C14 C15 1.388(4) . ?
C15 H15 0.9500 . ?
C15 C16 1.405(4) . ?
C16 H16 0.9500 . ?
C16 C17 1.394(4) . ?
C17 H17 0.9500 . ?
C17 C18 1.395(4) . ?
C19 H19A 0.9800 . ?
C19 H19B 0.9800 . ?
C19 H19C 0.9800 . ?
C21 C22 1.394(4) . ?
C21 C26 1.392(4) . ?
C22 H22 0.9500 . ?
C22 C23 1.405(4) . ?
C23 H23 0.9500 . ?
C23 C24 1.365(5) . ?
C24 H24 0.9500 . ?
C24 C25 1.400(5) . ?
C25 H25 0.9500 . ?
C25 C26 1.388(4) . ?
C26 H26 0.9500 . ?
S1A C2A 1.727(3) . ?
S1A C5A 1.705(3) . ?
N1A H1AA 0.8800 . ?
N1A C11A 1.382(4) . ?
N1A C18A 1.379(4) . ?
C1A H1AB 1.0000 . ?
C1A C3A 1.523(4) . ?
C1A C11A 1.507(4) . ?
C1A C21A 1.522(4) . ?
C2A H2A 0.9500 . ?
C2A C3A 1.371(4) . ?
C3A C4A 1.429(4) . ?
C4A H4A 0.9500 . ?
C4A C5A 1.371(4) . ?
C5A H5A 0.9500 . ?
C11A C12A 1.359(4) . ?
C12A C13A 1.430(4) . ?
C12A C19A 1.507(4) . ?
C13A C14A 1.405(4) . ?
C13A C18A 1.424(4) . ?
C14A H14A 0.9500 . ?
C14A C15A 1.376(4) . ?
C15A H15A 0.9500 . ?
C15A C16A 1.414(4) . ?
C16A H16A 0.9500 . ?
C16A C17A 1.387(4) . ?
C17A H17A 0.9500 . ?
C17A C18A 1.385(4) . ?
C19A H19D 0.9800 . ?
C19A H19E 0.9800 . ?
C19A H19F 0.9800 . ?
C21A C22A 1.393(4) . ?
C21A C26A 1.388(4) . ?
C22A H22A 0.9500 . ?
C22A C23A 1.404(4) . ?
C23A H23A 0.9500 . ?
C23A C24A 1.376(5) . ?
C24A H24A 0.9500 . ?
C24A C25A 1.368(5) . ?
C25A H25A 0.9500 . ?
C25A C26A 1.394(5) . ?
C26A H26A 0.9500 . ?

loop_
_geom_torsion_atom_site_label_1
_geom_torsion_atom_site_label_2
_geom_torsion_atom_site_label_3
_geom_torsion_atom_site_label_4
_geom_torsion
_geom_torsion_site_symmetry_1
_geom_torsion_site_symmetry_2
_geom_torsion_site_symmetry_3
_geom_torsion_site_symmetry_4
_geom_torsion_publ_flag
S1 C2 C3 C1 177.9(13) . . . . ?
S1 C2 C3 C4 -5(2) . . . . ?
S2 C6 C9 C1 178(6) . . . . ?
S2 C6 C9 C7 -9(9) . . . . ?
N1 C11 C12 C13 -0.1(3) . . . . ?
N1 C11 C12 C19 177.3(3) . . . . ?
C1 C3 C4 C5 -177.8(17) . . . . ?
C1 C11 C12 C13 176.7(3) . . . . ?
C1 C11 C12 C19 -5.8(5) . . . . ?
C1 C21 C22 C23 176.1(3) . . . . ?
C1 C21 C26 C25 -176.1(2) . . . . ?
C2 S1 C5 C4 0.1(14) . . . . ?
C2 C3 C4 C5 5(3) . . . . ?
C3 C1 C11 N1 89.1(9) . . . . ?
C3 C1 C11 C12 -87.4(9) . . . . ?
C3 C1 C21 C22 18.6(6) . . . . ?
C3 C1 C21 C26 -166.2(5) . . . . ?
C3 C4 C5 S1 -3(2) . . . . ?
C5 S1 C2 C3 2.6(12) . . . . ?
C6 S2 C8 C7 2(4) . . . . ?
C8 S2 C6 C9 4(7) . . . . ?
C8 C7 C9 C1 -177(6) . . . . ?
C8 C7 C9 C6 10(8) . . . . ?
C9 C1 C11 N1 87(3) . . . . ?
C9 C1 C11 C12 -90(3) . . . . ?
C9 C1 C21 C22 20.9(17) . . . . ?
C9 C1 C21 C26 -163.8(17) . . . . ?
C9 C7 C8 S2 -7(5) . . . . ?
C11 N1 C18 C13 2.6(3) . . . . ?
C11 N1 C18 C17 -175.5(3) . . . . ?
C11 C1 C3 C2 138.0(15) . . . . ?
C11 C1 C3 C4 -39(2) . . . . ?
C11 C1 C9 C6 -38(9) . . . . ?
C11 C1 C9 C7 149(6) . . . . ?
C11 C1 C21 C22 146.3(3) . . . . ?
C11 C1 C21 C26 -38.5(3) . . . . ?
C11 C12 C13 C14 178.1(3) . . . . ?
C11 C12 C13 C18 1.7(3) . . . . ?
C12 C13 C14 C15 -176.5(3) . . . . ?
C12 C13 C18 N1 -2.7(3) . . . . ?
C12 C13 C18 C17 175.7(3) . . . . ?
C13 C14 C15 C16 2.0(4) . . . . ?
C14 C13 C18 N1 -179.7(2) . . . . ?
C14 C13 C18 C17 -1.4(4) . . . . ?
C14 C15 C16 C17 -1.9(4) . . . . ?
C15 C16 C17 C18 0.2(4) . . . . ?
C16 C17 C18 N1 179.4(3) . . . . ?
C16 C17 C18 C13 1.5(4) . . . . ?
C18 N1 C11 C1 -178.6(2) . . . . ?
C18 N1 C11 C12 -1.6(3) . . . . ?
C18 C13 C14 C15 -0.4(4) . . . . ?
C19 C12 C13 C14 0.7(5) . . . . ?
C19 C12 C13 C18 -175.8(3) . . . . ?
C21 C1 C3 C2 -93.1(18) . . . . ?
C21 C1 C3 C4 90(2) . . . . ?
C21 C1 C9 C6 89(8) . . . . ?
C21 C1 C9 C7 -84(7) . . . . ?
C21 C1 C11 N1 -39.9(3) . . . . ?
C21 C1 C11 C12 143.6(3) . . . . ?
C21 C22 C23 C24 0.1(5) . . . . ?
C22 C21 C26 C25 -0.8(4) . . . . ?
C22 C23 C24 C25 -1.1(5) . . . . ?
C23 C24 C25 C26 1.1(5) . . . . ?
C24 C25 C26 C21 -0.2(4) . . . . ?
C26 C21 C22 C23 0.8(4) . . . . ?
S1A C2A C3A C1A -176.7(2) . . . . ?
S1A C2A C3A C4A 0.1(3) . . . . ?
N1A C11A C12A C13A 0.6(3) . . . . ?
N1A C11A C12A C19A -177.4(2) . . . . ?
C1A C3A C4A C5A 176.9(3) . . . . ?
C1A C11A C12A C13A -174.5(3) . . . . ?
C1A C11A C12A C19A 7.5(5) . . . . ?
C1A C21A C22A C23A -179.9(2) . . . . ?
C1A C21A C26A C25A 179.7(3) . . . . ?
C2A S1A C5A C4A 0.0(2) . . . . ?
C2A C3A C4A C5A -0.1(3) . . . . ?
C3A C1A C11A N1A 36.9(3) . . . . ?
C3A C1A C11A C12A -148.5(3) . . . . ?
C3A C1A C21A C22A -101.7(3) . . . . ?
C3A C1A C21A C26A 78.9(3) . . . . ?
C3A C4A C5A S1A 0.0(3) . . . . ?
C5A S1A C2A C3A -0.1(2) . . . . ?
C11A N1A C18A C13A -0.6(3) . . . . ?
C11A N1A C18A C17A 179.1(3) . . . . ?
C11A C1A C3A C2A -133.6(3) . . . . ?
C11A C1A C3A C4A 49.8(3) . . . . ?
C11A C1A C21A C22A 25.9(4) . . . . ?
C11A C1A C21A C26A -153.5(3) . . . . ?
C11A C12A C13A C14A 178.5(3) . . . . ?
C11A C12A C13A C18A -1.0(3) . . . . ?
C12A C13A C14A C15A -179.9(3) . . . . ?
C12A C13A C18A N1A 0.9(3) . . . . ?
C12A C13A C18A C17A -178.8(3) . . . . ?
C13A C14A C15A C16A -0.6(4) . . . . ?
C14A C13A C18A N1A -178.6(2) . . . . ?
C14A C13A C18A C17A 1.7(4) . . . . ?
C14A C15A C16A C17A 0.7(4) . . . . ?
C15A C16A C17A C18A 0.4(4) . . . . ?
C16A C17A C18A N1A 178.8(3) . . . . ?
C16A C17A C18A C13A -1.6(4) . . . . ?
C18A N1A C11A C1A 175.5(2) . . . . ?
C18A N1A C11A C12A 0.0(3) . . . . ?
C18A C13A C14A C15A -0.5(4) . . . . ?
C19A C12A C13A C14A -3.5(5) . . . . ?
C19A C12A C13A C18A 177.0(3) . . . . ?
C21A C1A C3A C2A -6.0(4) . . . . ?
C21A C1A C3A C4A 177.5(3) . . . . ?
C21A C1A C11A N1A -91.2(3) . . . . ?
C21A C1A C11A C12A 83.4(3) . . . . ?
C21A C22A C23A C24A 0.6(4) . . . . ?
C22A C21A C26A C25A 0.3(4) . . . . ?
C22A C23A C24A C25A -0.5(4) . . . . ?
C23A C24A C25A C26A 0.3(5) . . . . ?
C24A C25A C26A C21A -0.2(5) . . . . ?
C26A C21A C22A C23A -0.5(4) . . . . ?
